data_7703466
loop_
_publ_author_name
'Heitkemper, Tobias'
'Na\&s, Leonard'
'Sindlinger, Christian P.'

_publ_section_title
;
 2,5-Bis-trimethylsilyl substituted boroles.
;
_journal_issue 8
_journal_name_full 'Dalton transactions (Cambridge, England : 2003)'
_journal_page_first 2706
_journal_page_last 2714
_journal_paper_doi 10.1039/d0dt00393j
_journal_volume 49
_journal_year 2020
_chemical_formula_sum 'C48 H70 B F5 O Si2'
_chemical_formula_weight 825.03
_chemical_properties_physical Air-sensitive,Moisture-sensitive,Oxygen-sensitive
_space_group_crystal_system triclinic
_space_group_IT_number 2
_space_group_name_Hall '-P 1'
_space_group_name_H-M_alt 'P -1'
_atom_sites_solution_hydrogens geom
_audit_creation_method SHELXL-2018/3
_audit_update_record
;
2020-01-10 deposited with the CCDC.	2020-02-06 downloaded from the CCDC.
;
_cell_angle_alpha 108.309(2)
_cell_angle_beta 108.132(2)
_cell_angle_gamma 90.795(2)
_cell_formula_units_Z 2
_cell_length_a 13.5409(7)
_cell_length_b 13.9254(7)
_cell_length_c 14.2996(7)
_cell_measurement_reflns_used 9862
_cell_measurement_temperature 100(2)
_cell_measurement_theta_max 30.65
_cell_measurement_theta_min 2.57
_cell_volume 2414.1(2)
_computing_cell_refinement 'Bruker SAINT'
_computing_data_collection 'Bruker APEX2'
_computing_data_reduction 'Bruker SAINT'
_computing_molecular_graphics 'Bruker SHELXTL'
_computing_publication_material 'Bruker SHELXTL'
_computing_structure_refinement 'SHELXL-2018/3 (Sheldrick, 2018)'
_computing_structure_solution 'SHELXT 2018/2 (Sheldrick, 2018)'
_diffrn_ambient_temperature 100(2)
_diffrn_measured_fraction_theta_full 1.000
_diffrn_measured_fraction_theta_max 0.987
_diffrn_measurement_device_type 'Bruker APEX-II CCD'
_diffrn_measurement_method '\f and \w scans'
_diffrn_radiation_type MoK\a
_diffrn_radiation_wavelength 0.71073
_diffrn_reflns_av_R_equivalents 0.0396
_diffrn_reflns_av_unetI/netI 0.0299
_diffrn_reflns_Laue_measured_fraction_full 1.000
_diffrn_reflns_Laue_measured_fraction_max 0.987
_diffrn_reflns_limit_h_max 19
_diffrn_reflns_limit_h_min -19
_diffrn_reflns_limit_k_max 19
_diffrn_reflns_limit_k_min -19
_diffrn_reflns_limit_l_max 20
_diffrn_reflns_limit_l_min -20
_diffrn_reflns_number 69372
_diffrn_reflns_point_group_measured_fraction_full 1.000
_diffrn_reflns_point_group_measured_fraction_max 0.987
_diffrn_reflns_theta_full 25.242
_diffrn_reflns_theta_max 30.650
_diffrn_reflns_theta_min 1.552
_exptl_absorpt_coefficient_mu 0.125
_exptl_absorpt_correction_T_max 0.7461
_exptl_absorpt_correction_T_min 0.6566
_exptl_absorpt_correction_type multi-scan
_exptl_crystal_colour red
_exptl_crystal_density_diffrn 1.135
_exptl_crystal_description needle
_exptl_crystal_F_000 888
_exptl_crystal_recrystallization_method 'Re-crystallisation from solvent: ether'
_exptl_crystal_size_max 0.507
_exptl_crystal_size_mid 0.195
_exptl_crystal_size_min 0.152
_refine_diff_density_max 0.450
_refine_diff_density_min -0.474
_refine_diff_density_rms 0.061
_refine_ls_extinction_method none
_refine_ls_goodness_of_fit_ref 1.022
_refine_ls_hydrogen_treatment constr
_refine_ls_matrix_type full
_refine_ls_number_parameters 596
_refine_ls_number_reflns 14725
_refine_ls_number_restraints 360
_refine_ls_restrained_S_all 1.047
_refine_ls_R_factor_all 0.0652
_refine_ls_R_factor_gt 0.0488
_refine_ls_shift/su_max 0.001
_refine_ls_shift/su_mean 0.000
_refine_ls_structure_factor_coef Fsqd
_refine_ls_weighting_details 'w=1/[\s^2^(Fo^2^)+(0.0617P)^2^+1.5557P] where P=(Fo^2^+2Fc^2^)/3'
_refine_ls_weighting_scheme calc
_refine_ls_wR_factor_gt 0.1253
_refine_ls_wR_factor_ref 0.1365
_reflns_Friedel_coverage 0.000
_reflns_number_gt 11775
_reflns_number_total 14725
_reflns_threshold_expression 'I > 2\s(I)'
_cod_data_source_file d0dt00393j2.cif
_cod_data_source_block sad_a_CCDC1
_cod_depositor_comments 'Adding full bibliography for 7703465--7703474.cif.'
_cod_database_code 7703466
_shelx_shelxl_version_number 2018/3
_shelx_space_group_comment
;
The symmetry employed for this shelxl refinement is uniquely defined
by the following loop, which should always be used as a source of
symmetry information in preference to the above space-group names.
They are only intended as comments.
;
_shelx_estimated_absorpt_t_min 0.939
_shelx_estimated_absorpt_t_max 0.981

loop_
_space_group_symop_operation_xyz
'x, y, z'
'-x, -y, -z'

loop_
_atom_site_label
_atom_site_type_symbol
_atom_site_fract_x
_atom_site_fract_y
_atom_site_fract_z
_atom_site_U_iso_or_equiv
_atom_site_adp_type
_atom_site_occupancy
_atom_site_site_symmetry_order
_atom_site_calc_flag
_atom_site_refinement_flags_posn
_atom_site_refinement_flags_adp
_atom_site_refinement_flags_occupancy
_atom_site_disorder_assembly
_atom_site_disorder_group
Si1 Si 0.62535(3) 0.52649(3) 0.37111(3) 0.01864(8) Uani 1 1 d . . . . .
C1 C 0.70484(10) 0.82006(9) 0.34104(9) 0.0152(2) Uani 1 1 d . . . . .
O1 O 0.04273(11) 0.24163(11) 0.08301(11) 0.0425(3) Uani 1 1 d . . . . .
B1 B 0.73873(11) 0.72893(11) 0.38228(11) 0.0160(2) Uani 1 1 d . . . . .
Si2 Si 0.78786(3) 0.92566(3) 0.33659(3) 0.01767(8) Uani 1 1 d . . . . .
C2 C 0.59972(9) 0.79604(9) 0.29368(9) 0.0135(2) Uani 1 1 d . . . . .
F003 F 0.83544(8) 0.88033(7) 0.58517(7) 0.0329(2) Uani 1 1 d . . . . .
C3 C 0.56167(9) 0.68994(9) 0.29028(9) 0.0138(2) Uani 1 1 d . . . . .
F004 F 0.88048(8) 0.57629(8) 0.34624(8) 0.0367(2) Uani 1 1 d . . . . .
C4 C 0.64041(10) 0.64626(9) 0.34105(10) 0.0153(2) Uani 1 1 d . . . . .
F005 F 1.02574(9) 0.88404(9) 0.71828(8) 0.0424(3) Uani 1 1 d . . . . .
C5 C 0.85043(10) 0.72799(10) 0.45974(10) 0.0188(2) Uani 1 1 d . . . . .
F006 F 1.07133(9) 0.57979(10) 0.48101(10) 0.0477(3) Uani 1 1 d . . . . .
C6 C 0.91411(12) 0.65297(12) 0.43771(12) 0.0246(3) Uani 1 1 d . . . . .
F007 F 1.14531(8) 0.73430(11) 0.66748(10) 0.0502(3) Uani 1 1 d . . . . .
C7 C 1.01287(12) 0.65417(14) 0.50610(14) 0.0311(3) Uani 1 1 d . . . . .
C9 C 0.99014(12) 0.80801(13) 0.62630(12) 0.0285(3) Uani 1 1 d . . . . .
C8 C 1.05023(12) 0.73207(14) 0.60049(13) 0.0325(4) Uani 1 1 d . . . . .
C10 C 0.89215(11) 0.80494(11) 0.55593(11) 0.0224(3) Uani 1 1 d . . . . .
C11 C 0.91493(12) 0.87768(14) 0.33039(15) 0.0317(3) Uani 1 1 d . . . . .
H11A H 0.901164 0.813671 0.271785 0.048 Uiso 1 1 calc R U . . .
H11B H 0.952294 0.865853 0.395712 0.048 Uiso 1 1 calc R U . . .
H11C H 0.957861 0.928399 0.320427 0.048 Uiso 1 1 calc R U . . .
C12 C 0.81524(14) 1.04273(12) 0.45408(13) 0.0320(3) Uani 1 1 d . . . . .
H12A H 0.858740 1.095625 0.447779 0.048 Uiso 1 1 calc R U . . .
H12B H 0.852281 1.026513 0.516929 0.048 Uiso 1 1 calc R U . . .
H12C H 0.749039 1.067440 0.459139 0.048 Uiso 1 1 calc R U . . .
C13 C 0.72803(12) 0.95929(13) 0.21639(12) 0.0267(3) Uani 1 1 d . . . . .
H13A H 0.708763 0.897226 0.154984 0.040 Uiso 1 1 calc R U . . .
H13B H 0.778593 1.006140 0.210439 0.040 Uiso 1 1 calc R U . . .
H13C H 0.665283 0.992178 0.220588 0.040 Uiso 1 1 calc R U . . .
C15 C 0.65980(15) 0.41649(12) 0.27701(13) 0.0314(3) Uani 1 1 d . . . . .
H15A H 0.609644 0.402943 0.206674 0.047 Uiso 1 1 calc R U . . .
H15B H 0.657277 0.355996 0.297689 0.047 Uiso 1 1 calc R U . . .
H15C H 0.730542 0.432839 0.277292 0.047 Uiso 1 1 calc R U . . .
C14 C 0.71625(12) 0.54531(12) 0.50607(12) 0.0271(3) Uani 1 1 d . . . . .
H14A H 0.704499 0.485859 0.525745 0.041 Uiso 1 1 calc R U . . .
H14B H 0.702983 0.606490 0.555341 0.041 Uiso 1 1 calc R U . . .
H14C H 0.788871 0.553435 0.507795 0.041 Uiso 1 1 calc R U . . .
C18 C 0.52237(10) 0.95902(9) 0.31381(9) 0.0151(2) Uani 1 1 d . . . . .
H18 H 0.568119 0.983728 0.384137 0.018 Uiso 1 1 calc R U . . .
C17 C 0.52568(9) 0.86038(9) 0.25038(9) 0.0136(2) Uani 1 1 d . . . . .
C16 C 0.48951(13) 0.49467(13) 0.36825(13) 0.0290(3) Uani 1 1 d . . . . .
H16A H 0.442508 0.468279 0.295649 0.043 Uiso 1 1 calc R U . . .
H16B H 0.465404 0.556190 0.406159 0.043 Uiso 1 1 calc R U . . .
H16C H 0.489467 0.442888 0.401431 0.043 Uiso 1 1 calc R U . . .
C19 C 0.45304(10) 1.02180(10) 0.27560(10) 0.0167(2) Uani 1 1 d D U . . .
C20 C 0.45121(12) 1.12978(11) 0.34684(11) 0.0238(3) Uani 1 1 d D U . . .
C21 C 0.43835(18) 1.12577(15) 0.44812(14) 0.0384(5) Uani 0.943(3) 1 d D U P A 1
H21A H 0.372819 1.083386 0.431820 0.058 Uiso 0.943(3) 1 calc R U P A 1
H21B H 0.436590 1.194894 0.492932 0.058 Uiso 0.943(3) 1 calc R U P A 1
H21C H 0.497406 1.096456 0.484517 0.058 Uiso 0.943(3) 1 calc R U P A 1
C22 C 0.55624(17) 1.19376(14) 0.37385(18) 0.0422(5) Uani 0.943(3) 1 d D U P A 1
H22A H 0.564204 1.199144 0.309804 0.063 Uiso 0.943(3) 1 calc R U P A 1
H22B H 0.613885 1.160778 0.406916 0.063 Uiso 0.943(3) 1 calc R U P A 1
H22C H 0.557468 1.262070 0.422023 0.063 Uiso 0.943(3) 1 calc R U P A 1
C23 C 0.36346(19) 1.18269(15) 0.29606(15) 0.0445(6) Uani 0.943(3) 1 d D U P A 1
H23A H 0.373064 1.189572 0.233204 0.067 Uiso 0.943(3) 1 calc R U P A 1
H23B H 0.364692 1.250426 0.345259 0.067 Uiso 0.943(3) 1 calc R U P A 1
H23C H 0.295998 1.142211 0.276932 0.067 Uiso 0.943(3) 1 calc R U P A 1
C21B C 0.3382(14) 1.126(2) 0.358(2) 0.038(5) Uani 0.057(3) 1 d D U P A 2
H21D H 0.285067 1.121340 0.291696 0.057 Uiso 0.057(3) 1 calc R U P A 2
H21E H 0.334552 1.188292 0.412740 0.057 Uiso 0.057(3) 1 calc R U P A 2
H21F H 0.325421 1.066562 0.377307 0.057 Uiso 0.057(3) 1 calc R U P A 2
C22B C 0.526(2) 1.161(2) 0.4569(12) 0.040(6) Uani 0.057(3) 1 d D U P A 2
H22D H 0.521569 1.106946 0.485931 0.060 Uiso 0.057(3) 1 calc R U P A 2
H22E H 0.506719 1.223768 0.499296 0.060 Uiso 0.057(3) 1 calc R U P A 2
H22F H 0.597150 1.173968 0.457278 0.060 Uiso 0.057(3) 1 calc R U P A 2
C23B C 0.451(3) 1.2063(15) 0.2912(19) 0.041(5) Uani 0.057(3) 1 d D U P A 2
H23D H 0.386924 1.191013 0.230769 0.061 Uiso 0.057(3) 1 calc R U P A 2
H23E H 0.512123 1.202108 0.267681 0.061 Uiso 0.057(3) 1 calc R U P A 2
H23F H 0.454369 1.275165 0.339289 0.061 Uiso 0.057(3) 1 calc R U P A 2
C24 C 0.38766(10) 0.98318(10) 0.17134(10) 0.0177(2) Uani 1 1 d . . . . .
H24 H 0.340514 1.025252 0.144013 0.021 Uiso 1 1 calc R U . . .
C25 C 0.38912(10) 0.88498(10) 0.10584(9) 0.0157(2) Uani 1 1 d . . . . .
C26 C 0.31976(10) 0.84455(11) -0.00930(10) 0.0188(2) Uani 1 1 d . . . . .
C27 C 0.27120(13) 0.73437(12) -0.03932(11) 0.0293(3) Uani 1 1 d . . . . .
H27A H 0.226144 0.710391 -0.112698 0.044 Uiso 1 1 calc R U . . .
H27B H 0.229426 0.731593 0.004966 0.044 Uiso 1 1 calc R U . . .
H27C H 0.327015 0.690752 -0.029422 0.044 Uiso 1 1 calc R U . . .
C28 C 0.38823(12) 0.84837(12) -0.07620(11) 0.0251(3) Uani 1 1 d . . . . .
H28A H 0.345285 0.822566 -0.150247 0.038 Uiso 1 1 calc R U . . .
H28B H 0.444755 0.806044 -0.063216 0.038 Uiso 1 1 calc R U . . .
H28C H 0.418331 0.918919 -0.057803 0.038 Uiso 1 1 calc R U . . .
C29 C 0.23047(12) 0.90885(13) -0.03278(11) 0.0284(3) Uani 1 1 d . . . . .
H29A H 0.185685 0.878555 -0.105912 0.043 Uiso 1 1 calc R U . . .
H29B H 0.259651 0.978300 -0.020295 0.043 Uiso 1 1 calc R U . . .
H29C H 0.188916 0.910854 0.012839 0.043 Uiso 1 1 calc R U . . .
C30 C 0.45808(9) 0.82391(9) 0.14697(9) 0.0148(2) Uani 1 1 d . . . . .
H30 H 0.459267 0.756448 0.104179 0.018 Uiso 1 1 calc R U . . .
C31 C 0.45145(9) 0.64603(9) 0.23379(9) 0.0145(2) Uani 1 1 d . . . . .
C32 C 0.37026(10) 0.69605(10) 0.25958(10) 0.0159(2) Uani 1 1 d . . . . .
H32 H 0.386271 0.758996 0.315610 0.019 Uiso 1 1 calc R U . . .
C33 C 0.26588(10) 0.65520(10) 0.20448(10) 0.0172(2) Uani 1 1 d . . . . .
C34 C 0.17892(10) 0.71074(11) 0.23748(11) 0.0216(3) Uani 1 1 d . . . . .
C35 C 0.19846(12) 0.82489(12) 0.25499(14) 0.0300(3) Uani 1 1 d . . . . .
H35A H 0.200884 0.833960 0.190467 0.045 Uiso 1 1 calc R U . . .
H35B H 0.265294 0.854317 0.310969 0.045 Uiso 1 1 calc R U . . .
H35C H 0.141673 0.859266 0.274726 0.045 Uiso 1 1 calc R U . . .
C36 C 0.07066(11) 0.66939(13) 0.15487(13) 0.0314(3) Uani 1 1 d . . . . .
H36A H 0.070354 0.676582 0.088769 0.047 Uiso 1 1 calc R U . . .
H36B H 0.017728 0.707904 0.178257 0.047 Uiso 1 1 calc R U . . .
H36C H 0.054652 0.597239 0.144726 0.047 Uiso 1 1 calc R U . . .
C37 C 0.17899(13) 0.69658(14) 0.33988(13) 0.0312(3) Uani 1 1 d . . . . .
H37A H 0.123850 0.731821 0.362212 0.047 Uiso 1 1 calc R U . . .
H37B H 0.247139 0.725116 0.393983 0.047 Uiso 1 1 calc R U . . .
H37C H 0.166016 0.623760 0.328712 0.047 Uiso 1 1 calc R U . . .
C38 C 0.24524(10) 0.56346(10) 0.12150(11) 0.0192(2) Uani 1 1 d . . . . .
H38 H 0.174409 0.535333 0.082796 0.023 Uiso 1 1 calc R U . . .
C39 C 0.32482(10) 0.51112(10) 0.09298(10) 0.0177(2) Uani 1 1 d D U . . .
C40 C 0.29731(11) 0.41073(11) 0.00076(12) 0.0247(3) Uani 1 1 d D U . . .
C41 C 0.23724(18) 0.43345(16) -0.10347(14) 0.0325(5) Uani 0.799(3) 1 d D U P B 1
H41A H 0.217880 0.369613 -0.162824 0.049 Uiso 0.799(3) 1 calc R U P B 1
H41B H 0.282982 0.480744 -0.114709 0.049 Uiso 0.799(3) 1 calc R U P B 1
H41C H 0.173860 0.463989 -0.097056 0.049 Uiso 0.799(3) 1 calc R U P B 1
C42 C 0.22595(16) 0.33666(15) 0.01437(16) 0.0291(5) Uani 0.799(3) 1 d D U P B 1
H42A H 0.161015 0.365643 0.017391 0.044 Uiso 0.799(3) 1 calc R U P B 1
H42B H 0.260566 0.323148 0.079381 0.044 Uiso 0.799(3) 1 calc R U P B 1
H42C H 0.209652 0.272805 -0.044763 0.044 Uiso 0.799(3) 1 calc R U P B 1
C43 C 0.39243(15) 0.36179(16) -0.01678(17) 0.0287(5) Uani 0.799(3) 1 d D U P B 1
H43A H 0.369617 0.299653 -0.078116 0.043 Uiso 0.799(3) 1 calc R U P B 1
H43B H 0.431721 0.344532 0.044765 0.043 Uiso 0.799(3) 1 calc R U P B 1
H43C H 0.437348 0.409577 -0.028327 0.043 Uiso 0.799(3) 1 calc R U P B 1
C41B C 0.1864(6) 0.3749(7) -0.0453(7) 0.036(2) Uani 0.201(3) 1 d D U P B 2
H41D H 0.149822 0.423337 -0.076598 0.054 Uiso 0.201(3) 1 calc R U P B 2
H41E H 0.159024 0.369226 0.008812 0.054 Uiso 0.201(3) 1 calc R U P B 2
H41F H 0.175358 0.308021 -0.099443 0.054 Uiso 0.201(3) 1 calc R U P B 2
C42B C 0.3401(8) 0.3270(6) 0.0666(7) 0.043(2) Uani 0.201(3) 1 d D U P B 2
H42D H 0.301203 0.329593 0.114594 0.064 Uiso 0.201(3) 1 calc R U P B 2
H42E H 0.415026 0.345945 0.106369 0.064 Uiso 0.201(3) 1 calc R U P B 2
H42F H 0.328647 0.257777 0.016446 0.064 Uiso 0.201(3) 1 calc R U P B 2
C43B C 0.3645(7) 0.4035(7) -0.0585(7) 0.035(2) Uani 0.201(3) 1 d D U P B 2
H43D H 0.344996 0.338466 -0.116304 0.053 Uiso 0.201(3) 1 calc R U P B 2
H43E H 0.436929 0.407195 -0.013930 0.053 Uiso 0.201(3) 1 calc R U P B 2
H43F H 0.358198 0.459822 -0.086488 0.053 Uiso 0.201(3) 1 calc R U P B 2
C44 C 0.42797(10) 0.55355(10) 0.15074(10) 0.0160(2) Uani 1 1 d . . . . .
H44 H 0.483403 0.519259 0.133587 0.019 Uiso 1 1 calc R U . . .
C45 C 0.03870(16) 0.09931(15) -0.06328(17) 0.0436(4) Uani 1 1 d . . . . .
H45A H 0.055602 0.145320 -0.097288 0.065 Uiso 1 1 calc R U . . .
H45B H -0.037517 0.084653 -0.083962 0.065 Uiso 1 1 calc R U . . .
H45C H 0.068554 0.035588 -0.084565 0.065 Uiso 1 1 calc R U . . .
C46 C 0.08358(18) 0.14865(16) 0.05252(18) 0.0460(5) Uani 1 1 d . . . . .
H46A H 0.065726 0.102888 0.087236 0.055 Uiso 1 1 calc R U . . .
H46B H 0.160819 0.161299 0.074064 0.055 Uiso 1 1 calc R U . . .
C47 C 0.0846(2) 0.29509(19) 0.19153(18) 0.0600(6) Uani 1 1 d . . . . .
H47A H 0.161167 0.312587 0.212131 0.072 Uiso 1 1 calc R U . . .
H47B H 0.071627 0.251520 0.230531 0.072 Uiso 1 1 calc R U . . .
C48 C 0.0347(2) 0.3895(2) 0.2176(2) 0.0743(8) Uani 1 1 d . . . . .
H48A H 0.043894 0.430426 0.175610 0.111 Uiso 1 1 calc R U . . .
H48B H 0.067356 0.428910 0.291923 0.111 Uiso 1 1 calc R U . . .
H48C H -0.040248 0.371649 0.202522 0.111 Uiso 1 1 calc R U . . .

loop_
_atom_site_aniso_label
_atom_site_aniso_U_11
_atom_site_aniso_U_22
_atom_site_aniso_U_33
_atom_site_aniso_U_23
_atom_site_aniso_U_13
_atom_site_aniso_U_12
Si1 0.02389(18) 0.01381(17) 0.01929(17) 0.00590(13) 0.00819(14) 0.00462(13)
C1 0.0155(5) 0.0118(5) 0.0145(5) 0.0017(4) 0.0027(4) 0.0014(4)
O1 0.0453(8) 0.0361(7) 0.0426(7) 0.0102(6) 0.0128(6) 0.0035(6)
B1 0.0161(6) 0.0152(6) 0.0139(6) 0.0019(5) 0.0041(5) 0.0039(5)
Si2 0.01570(16) 0.01530(17) 0.01846(17) 0.00385(13) 0.00282(13) -0.00104(12)
C2 0.0161(5) 0.0103(5) 0.0114(5) 0.0008(4) 0.0038(4) 0.0029(4)
F003 0.0347(5) 0.0265(5) 0.0262(4) 0.0000(4) 0.0038(4) 0.0075(4)
C3 0.0151(5) 0.0111(5) 0.0127(5) 0.0003(4) 0.0048(4) 0.0018(4)
F004 0.0392(5) 0.0324(5) 0.0316(5) 0.0028(4) 0.0097(4) 0.0175(4)
C4 0.0173(5) 0.0115(5) 0.0145(5) 0.0016(4) 0.0044(4) 0.0030(4)
F005 0.0389(6) 0.0433(6) 0.0258(5) 0.0062(4) -0.0093(4) -0.0104(5)
C5 0.0161(5) 0.0190(6) 0.0198(6) 0.0079(5) 0.0027(5) 0.0022(5)
F006 0.0352(6) 0.0586(8) 0.0599(7) 0.0294(6) 0.0193(5) 0.0319(5)
C6 0.0235(6) 0.0262(7) 0.0250(7) 0.0101(6) 0.0077(5) 0.0084(5)
F007 0.0211(5) 0.0740(9) 0.0514(7) 0.0342(6) -0.0067(4) 0.0065(5)
C7 0.0230(7) 0.0384(9) 0.0405(9) 0.0229(7) 0.0121(6) 0.0150(6)
C9 0.0230(7) 0.0338(8) 0.0227(7) 0.0119(6) -0.0027(5) -0.0055(6)
C8 0.0178(6) 0.0465(10) 0.0348(8) 0.0248(8) -0.0004(6) 0.0023(6)
C10 0.0201(6) 0.0236(7) 0.0210(6) 0.0082(5) 0.0026(5) 0.0012(5)
C11 0.0193(6) 0.0357(9) 0.0450(9) 0.0183(7) 0.0124(6) 0.0048(6)
C12 0.0363(8) 0.0206(7) 0.0285(7) -0.0014(6) 0.0065(6) -0.0085(6)
C13 0.0248(7) 0.0301(8) 0.0269(7) 0.0148(6) 0.0057(5) -0.0003(6)
C15 0.0477(10) 0.0157(7) 0.0340(8) 0.0065(6) 0.0195(7) 0.0093(6)
C14 0.0298(7) 0.0302(8) 0.0254(7) 0.0143(6) 0.0093(6) 0.0107(6)
C18 0.0178(5) 0.0127(5) 0.0121(5) 0.0018(4) 0.0036(4) 0.0019(4)
C17 0.0139(5) 0.0124(5) 0.0136(5) 0.0037(4) 0.0042(4) 0.0026(4)
C16 0.0297(7) 0.0309(8) 0.0309(7) 0.0160(6) 0.0108(6) -0.0002(6)
C19 0.0215(6) 0.0129(5) 0.0145(5) 0.0027(4) 0.0062(4) 0.0047(4)
C20 0.0340(7) 0.0152(6) 0.0182(6) 0.0016(5) 0.0070(5) 0.0104(5)
C21 0.0619(13) 0.0304(9) 0.0254(8) 0.0040(7) 0.0227(8) 0.0198(9)
C22 0.0495(11) 0.0149(8) 0.0531(12) 0.0000(8) 0.0164(9) -0.0014(7)
C23 0.0609(13) 0.0254(9) 0.0311(9) 0.0000(7) 0.0021(8) 0.0270(9)
C21B 0.044(5) 0.026(11) 0.041(11) 0.002(9) 0.021(6) 0.017(7)
C22B 0.054(9) 0.023(11) 0.023(4) -0.009(5) 0.001(6) 0.015(10)
C23B 0.081(14) 0.010(6) 0.033(9) 0.002(7) 0.025(9) 0.011(9)
C24 0.0221(6) 0.0151(6) 0.0153(5) 0.0045(5) 0.0058(5) 0.0070(5)
C25 0.0176(5) 0.0160(6) 0.0122(5) 0.0032(4) 0.0044(4) 0.0029(4)
C26 0.0207(6) 0.0210(6) 0.0117(5) 0.0043(5) 0.0025(4) 0.0042(5)
C27 0.0334(8) 0.0265(8) 0.0178(6) 0.0045(6) -0.0019(6) -0.0055(6)
C28 0.0306(7) 0.0281(7) 0.0154(6) 0.0048(5) 0.0086(5) 0.0061(6)
C29 0.0254(7) 0.0369(9) 0.0180(6) 0.0078(6) 0.0017(5) 0.0124(6)
C30 0.0163(5) 0.0128(5) 0.0124(5) 0.0011(4) 0.0039(4) 0.0026(4)
C31 0.0151(5) 0.0119(5) 0.0148(5) 0.0026(4) 0.0046(4) 0.0013(4)
C32 0.0170(5) 0.0128(5) 0.0154(5) 0.0012(4) 0.0057(4) 0.0019(4)
C33 0.0154(5) 0.0166(6) 0.0198(6) 0.0043(5) 0.0078(4) 0.0032(4)
C34 0.0168(6) 0.0213(7) 0.0251(6) 0.0023(5) 0.0101(5) 0.0049(5)
C35 0.0250(7) 0.0221(7) 0.0428(9) 0.0060(6) 0.0158(6) 0.0098(6)
C36 0.0174(6) 0.0333(9) 0.0360(8) 0.0014(7) 0.0088(6) 0.0067(6)
C37 0.0324(8) 0.0357(9) 0.0301(8) 0.0073(7) 0.0200(6) 0.0086(6)
C38 0.0146(5) 0.0179(6) 0.0209(6) 0.0010(5) 0.0058(5) -0.0004(4)
C39 0.0163(5) 0.0138(6) 0.0187(6) -0.0005(5) 0.0063(4) -0.0006(4)
C40 0.0201(6) 0.0170(6) 0.0284(7) -0.0058(5) 0.0103(5) -0.0030(5)
C41 0.0422(11) 0.0283(10) 0.0160(8) -0.0010(7) 0.0033(7) 0.0025(8)
C42 0.0315(10) 0.0185(9) 0.0318(10) -0.0032(7) 0.0154(8) -0.0071(7)
C43 0.0232(9) 0.0205(9) 0.0314(10) -0.0078(8) 0.0110(8) -0.0003(7)
C41B 0.025(3) 0.031(4) 0.031(4) -0.015(3) 0.009(3) -0.006(3)
C42B 0.060(6) 0.016(4) 0.033(4) -0.007(3) 0.005(4) -0.001(4)
C43B 0.036(4) 0.028(4) 0.029(4) -0.013(3) 0.016(3) -0.009(4)
C44 0.0153(5) 0.0131(6) 0.0180(5) 0.0018(4) 0.0068(4) 0.0018(4)
C45 0.0379(10) 0.0333(10) 0.0546(12) 0.0118(9) 0.0114(8) 0.0099(8)
C46 0.0533(12) 0.0365(10) 0.0531(12) 0.0237(9) 0.0154(9) 0.0086(9)
C47 0.0898(19) 0.0560(14) 0.0406(11) 0.0171(10) 0.0300(12) -0.0022(13)
C48 0.0660(17) 0.0603(17) 0.0673(17) -0.0125(13) 0.0172(14) -0.0048(13)

loop_
_atom_type_symbol
_atom_type_description
_atom_type_scat_dispersion_real
_atom_type_scat_dispersion_imag
_atom_type_scat_source
C C 0.0033 0.0016 'International Tables Vol C Tables 4.2.6.8 and 6.1.1.4'
H H 0.0000 0.0000 'International Tables Vol C Tables 4.2.6.8 and 6.1.1.4'
B B 0.0013 0.0007 'International Tables Vol C Tables 4.2.6.8 and 6.1.1.4'
O O 0.0106 0.0060 'International Tables Vol C Tables 4.2.6.8 and 6.1.1.4'
F F 0.0171 0.0103 'International Tables Vol C Tables 4.2.6.8 and 6.1.1.4'
Si Si 0.0817 0.0704 'International Tables Vol C Tables 4.2.6.8 and 6.1.1.4'

loop_
_geom_angle_atom_site_label_1
_geom_angle_atom_site_label_2
_geom_angle_atom_site_label_3
_geom_angle
C15 Si1 C16 108.89(8)
C15 Si1 C14 108.77(8)
C16 Si1 C14 107.49(7)
C15 Si1 C4 110.80(7)
C16 Si1 C4 112.40(7)
C14 Si1 C4 108.37(7)
C2 C1 B1 103.54(11)
C2 C1 Si2 126.29(10)
B1 C1 Si2 129.48(9)
C46 O1 C47 113.04(18)
C5 B1 C1 124.27(12)
C5 B1 C4 126.94(12)
C1 B1 C4 108.59(10)
C13 Si2 C1 111.65(6)
C13 Si2 C12 109.33(8)
C1 Si2 C12 112.76(7)
C13 Si2 C11 107.03(8)
C1 Si2 C11 107.05(7)
C12 Si2 C11 108.80(8)
C1 C2 C17 126.81(11)
C1 C2 C3 111.91(10)
C17 C2 C3 121.27(10)
C4 C3 C31 127.52(11)
C4 C3 C2 112.24(11)
C31 C3 C2 120.21(10)
C3 C4 B1 103.35(11)
C3 C4 Si1 126.08(10)
B1 C4 Si1 129.84(9)
C6 C5 C10 115.40(12)
C6 C5 B1 123.47(12)
C10 C5 B1 121.13(12)
F004 C6 C7 117.87(14)
F004 C6 C5 119.42(13)
C7 C6 C5 122.71(15)
F006 C7 C8 120.18(14)
F006 C7 C6 120.35(16)
C8 C7 C6 119.47(15)
F005 C9 C8 120.56(14)
F005 C9 C10 120.49(15)
C8 C9 C10 118.95(15)
F007 C8 C9 119.63(16)
F007 C8 C7 120.23(16)
C9 C8 C7 120.14(14)
F003 C10 C9 116.86(13)
F003 C10 C5 119.80(12)
C9 C10 C5 123.33(14)
C19 C18 C17 121.16(11)
C30 C17 C18 119.41(11)
C30 C17 C2 120.98(11)
C18 C17 C2 119.61(11)
C18 C19 C24 117.79(11)
C18 C19 C20 120.07(11)
C24 C19 C20 122.13(11)
C22B C20 C23B 115.1(14)
C23 C20 C21 108.50(15)
C22B C20 C19 116.5(10)
C23B C20 C19 110.7(9)
C23 C20 C19 112.75(12)
C21 C20 C19 109.92(12)
C23 C20 C22 108.33(16)
C21 C20 C22 108.65(15)
C19 C20 C22 108.59(13)
C22B C20 C21B 104.5(13)
C23B C20 C21B 104.5(13)
C19 C20 C21B 103.9(9)
C25 C24 C19 122.46(12)
C30 C25 C24 118.21(11)
C30 C25 C26 119.67(11)
C24 C25 C26 122.10(11)
C29 C26 C25 111.83(11)
C29 C26 C27 107.95(12)
C25 C26 C27 110.70(11)
C29 C26 C28 108.63(12)
C25 C26 C28 108.21(11)
C27 C26 C28 109.48(12)
C25 C30 C17 120.95(11)
C32 C31 C44 119.55(11)
C32 C31 C3 121.26(11)
C44 C31 C3 119.17(11)
C31 C32 C33 121.06(11)
C32 C33 C38 117.89(11)
C32 C33 C34 119.51(12)
C38 C33 C34 122.59(12)
C36 C34 C33 112.12(11)
C36 C34 C35 107.77(13)
C33 C34 C35 110.28(11)
C36 C34 C37 108.87(13)
C33 C34 C37 108.41(12)
C35 C34 C37 109.36(13)
C33 C38 C39 122.67(12)
C44 C39 C38 117.74(11)
C44 C39 C40 121.93(11)
C38 C39 C40 120.32(11)
C43B C40 C41B 123.2(5)
C42 C40 C43 109.87(15)
C43B C40 C39 111.7(3)
C41B C40 C39 114.1(3)
C42 C40 C39 110.48(13)
C43 C40 C39 113.60(12)
C42 C40 C41 108.03(15)
C43 C40 C41 105.94(15)
C39 C40 C41 108.68(13)
C43B C40 C42B 102.7(6)
C41B C40 C42B 100.8(5)
C39 C40 C42B 99.9(3)
C39 C44 C31 121.07(11)
O1 C46 C45 109.55(16)
O1 C47 C48 109.6(2)

loop_
_geom_bond_atom_site_label_1
_geom_bond_atom_site_label_2
_geom_bond_distance
Si1 C15 1.8682(16)
Si1 C16 1.8710(16)
Si1 C14 1.8716(15)
Si1 C4 1.8717(13)
C1 C2 1.3569(17)
C1 B1 1.5769(19)
C1 Si2 1.8676(13)
O1 C46 1.410(2)
O1 C47 1.414(3)
B1 C5 1.5753(19)
B1 C4 1.5773(19)
Si2 C13 1.8655(15)
Si2 C12 1.8687(16)
Si2 C11 1.8720(16)
C2 C17 1.4760(16)
C2 C3 1.5391(17)
F003 C10 1.3465(17)
C3 C4 1.3593(17)
C3 C31 1.4723(17)
F004 C6 1.3404(18)
F005 C9 1.3414(19)
C5 C6 1.3861(19)
C5 C10 1.390(2)
F006 C7 1.3395(19)
C6 C7 1.386(2)
F007 C8 1.3375(17)
C7 C8 1.376(3)
C9 C8 1.372(3)
C9 C10 1.3840(19)
C18 C19 1.3955(17)
C18 C17 1.3985(17)
C17 C30 1.3982(16)
C19 C24 1.3990(17)
C19 C20 1.5342(18)
C20 C22B 1.500(13)
C20 C23B 1.516(13)
C20 C23 1.518(2)
C20 C21 1.529(2)
C20 C22 1.540(3)
C20 C21B 1.590(13)
C24 C25 1.3983(18)
C25 C30 1.3912(17)
C25 C26 1.5331(17)
C26 C29 1.5305(19)
C26 C27 1.534(2)
C26 C28 1.536(2)
C31 C32 1.3936(17)
C31 C44 1.4010(17)
C32 C33 1.3946(17)
C33 C38 1.3962(18)
C33 C34 1.5328(18)
C34 C36 1.532(2)
C34 C35 1.535(2)
C34 C37 1.537(2)
C38 C39 1.4026(18)
C39 C44 1.3909(17)
C39 C40 1.5342(18)
C40 C43B 1.408(7)
C40 C41B 1.447(7)
C40 C42 1.500(2)
C40 C43 1.518(2)
C40 C41 1.591(3)
C40 C42B 1.718(8)
C45 C46 1.494(3)
C47 C48 1.483(4)
